data_8106006
loop_
_publ_author_name
'Joubert, Jacques'

_publ_section_title
;
 Crystal structure of
 N-(adamantan-1-yl)-5-(dimethylamino)naphthalene-1-sulfonamide,
 C22H28N2O2S
;
_journal_issue 6
_journal_name_full 'Zeitschrift f\"ur Kristallographie - New Crystal Structures'
_journal_page_first 1279
_journal_page_last 1281
_journal_paper_doi 10.1515/ncrs-2019-0404
_journal_volume 234
_journal_year 2019
_chemical_formula_moiety 'C22 H28 N2 O2 S'
_chemical_formula_sum 'C22 H28 N2 O2 S'
_chemical_formula_weight 384.52
_chemical_melting_point 160
_chemical_name_systematic N-(adamantan-1-yl)-5-(dimethylamino)naphthalene-1-sulfonamide
_space_group_crystal_system monoclinic
_space_group_IT_number 14
_space_group_name_Hall '-P 2yn'
_space_group_name_H-M_alt 'P 1 21/n 1'
_atom_sites_solution_hydrogens mixed
_atom_sites_solution_primary 'dual space'
_atom_sites_solution_secondary none
_cell_angle_alpha 90
_cell_angle_beta 98.9530(10)
_cell_angle_gamma 90
_cell_formula_units_Z 4
_cell_length_a 9.2516(7)
_cell_length_b 10.5122(8)
_cell_length_c 19.7782(15)
_cell_measurement_reflns_used 9983
_cell_measurement_temperature 100(2)
_cell_measurement_theta_max 30.46
_cell_measurement_theta_min 2.20
_cell_volume 1900.1(2)
_computing_cell_refinement 'SAINT V8.38A (Bruker, 2016) [1]'
_computing_data_collection 'APEX3 (Bruker, 2018) [1]'
_computing_data_reduction 'SAINT V8.38A (Bruker, 2016) [1]'
_computing_molecular_graphics 'X-Seed (Barbour, 2001; Atwood & Barbour, 2003) [3, 4]'
_computing_publication_material 'ORTEP-3 (Farrugia, 2012) [5]'
_computing_structure_refinement 'SHELXL-2018/3 (Sheldrick, 2018) [2]'
_computing_structure_solution 'SHELXT 2018/2 (Sheldrick, 2018) [2]'
_diffrn_ambient_temperature 100(2)
_diffrn_measured_fraction_theta_full 0.999
_diffrn_measured_fraction_theta_max 0.998
_diffrn_measurement_device_type 'Bruker APEX II DUO CCD'
_diffrn_measurement_method '\f and w\ scans'
_diffrn_radiation_type MoK\a
_diffrn_radiation_wavelength 0.71073
_diffrn_reflns_av_R_equivalents 0.0387
_diffrn_reflns_av_unetI/netI 0.0190
_diffrn_reflns_Laue_measured_fraction_full 0.999
_diffrn_reflns_Laue_measured_fraction_max 0.998
_diffrn_reflns_limit_h_max 13
_diffrn_reflns_limit_h_min -13
_diffrn_reflns_limit_k_max 15
_diffrn_reflns_limit_k_min -15
_diffrn_reflns_limit_l_max 28
_diffrn_reflns_limit_l_min -28
_diffrn_reflns_number 60522
_diffrn_reflns_point_group_measured_fraction_full 0.999
_diffrn_reflns_point_group_measured_fraction_max 0.998
_diffrn_reflns_theta_full 25.242
_diffrn_reflns_theta_max 30.512
_diffrn_reflns_theta_min 2.085
_diffrn_source 'microfocus sealed tube'
_diffrn_standards_interval_count .
_diffrn_standards_interval_time .
_diffrn_standards_number 0
_exptl_absorpt_coefficient_mu 0.191
_exptl_absorpt_correction_T_max 1.000
_exptl_absorpt_correction_T_min 0.970
_exptl_absorpt_correction_type multi-scan
_exptl_absorpt_process_details 'SADABS, 2016/2'
_exptl_crystal_colour colourless
_exptl_crystal_density_diffrn 1.344
_exptl_crystal_description Shard
_exptl_crystal_F_000 824
_exptl_crystal_size_max 0.396
_exptl_crystal_size_mid 0.200
_exptl_crystal_size_min 0.056
_refine_diff_density_max 0.478
_refine_diff_density_min -0.439
_refine_diff_density_rms 0.056
_refine_ls_extinction_coef .
_refine_ls_extinction_method none
_refine_ls_goodness_of_fit_ref 1.068
_refine_ls_hydrogen_treatment mixed
_refine_ls_matrix_type full
_refine_ls_number_parameters 250
_refine_ls_number_reflns 5782
_refine_ls_number_restraints 0
_refine_ls_restrained_S_all 1.068
_refine_ls_R_factor_all 0.0406
_refine_ls_R_factor_gt 0.0356
_refine_ls_shift/su_max 0.002
_refine_ls_shift/su_mean 0.000
_refine_ls_structure_factor_coef Fsqd
_refine_ls_weighting_details 'w=1/[\s^2^(Fo^2^)+(0.0470P)^2^+1.0405P] where P=(Fo^2^+2Fc^2^)/3'
_refine_ls_weighting_scheme calc
_refine_ls_wR_factor_gt 0.0966
_refine_ls_wR_factor_ref 0.1004
_reflns_Friedel_coverage 0.000
_reflns_Friedel_fraction_full .
_reflns_Friedel_fraction_max .
_reflns_number_gt 5118
_reflns_number_total 5782
_reflns_threshold_expression 'I > 2\s(I)'
_cod_data_source_file suppl_ncrs-2019-0404_suppl.cif
_cod_data_source_block 2
_cod_original_sg_symbol_H-M 'P 21/n'
_cod_database_code 8106006
_shelx_space_group_comment
;
The symmetry employed for this shelxl refinement is uniquely defined
by the following loop, which should always be used as a source of
symmetry information in preference to the above space-group names.
They are only intended as comments.
;
_shelx_estimated_absorpt_t_min 0.928
_shelx_estimated_absorpt_t_max 0.989

loop_
_space_group_symop_operation_xyz
'x, y, z'
'-x+1/2, y+1/2, -z+1/2'
'-x, -y, -z'
'x-1/2, -y-1/2, z-1/2'

loop_
_atom_site_label
_atom_site_type_symbol
_atom_site_fract_x
_atom_site_fract_y
_atom_site_fract_z
_atom_site_U_iso_or_equiv
_atom_site_adp_type
_atom_site_occupancy
_atom_site_site_symmetry_order
_atom_site_calc_flag
_atom_site_refinement_flags_posn
_atom_site_refinement_flags_adp
_atom_site_refinement_flags_occupancy
_atom_site_disorder_assembly
_atom_site_disorder_group
C1 C 0.14508(12) 0.61431(11) 0.60688(6) 0.0162(2) Uani 1 1 d . . . . .
H1A H 0.111191 0.632305 0.557847 0.019 Uiso 1 1 calc R U . . .
H1B H 0.189105 0.692946 0.628658 0.019 Uiso 1 1 calc R U . . .
C2 C 0.01439(13) 0.57337(12) 0.64151(7) 0.0205(2) Uani 1 1 d . . . . .
H2 H -0.060563 0.642667 0.636652 0.025 Uiso 1 1 calc R U . . .
C3 C 0.06800(14) 0.54803(15) 0.71770(7) 0.0286(3) Uani 1 1 d . . . . .
H3A H 0.112141 0.626258 0.739896 0.034 Uiso 1 1 calc R U . . .
H3B H -0.015560 0.523213 0.740613 0.034 Uiso 1 1 calc R U . . .
C4 C 0.18177(14) 0.44104(16) 0.72476(6) 0.0274(3) Uani 1 1 d . . . . .
H4 H 0.216718 0.424695 0.774418 0.033 Uiso 1 1 calc R U . . .
C5 C 0.31256(13) 0.48128(14) 0.69008(6) 0.0212(2) Uani 1 1 d . . . . .
H5A H 0.358414 0.558699 0.712484 0.025 Uiso 1 1 calc R U . . .
H5B H 0.386789 0.412701 0.694924 0.025 Uiso 1 1 calc R U . . .
C6 C 0.25962(11) 0.50790(10) 0.61396(5) 0.01121(18) Uani 1 1 d . . . . .
C7 C -0.05386(13) 0.45170(12) 0.60823(6) 0.0189(2) Uani 1 1 d . . . . .
H7A H -0.138054 0.426079 0.630508 0.023 Uiso 1 1 calc R U . . .
H7B H -0.090066 0.467374 0.559163 0.023 Uiso 1 1 calc R U . . .
C8 C 0.05972(13) 0.34525(11) 0.61546(6) 0.0188(2) Uani 1 1 d . . . . .
H8 H 0.014643 0.266312 0.593145 0.023 Uiso 1 1 calc R U . . .
C9 C 0.19056(13) 0.38521(11) 0.58088(6) 0.0167(2) Uani 1 1 d . . . . .
H9A H 0.157359 0.399610 0.531432 0.020 Uiso 1 1 calc R U . . .
H9B H 0.264473 0.316370 0.585765 0.020 Uiso 1 1 calc R U . . .
C10 C 0.11244(14) 0.31939(14) 0.69147(7) 0.0266(3) Uani 1 1 d . . . . .
H10A H 0.185234 0.249644 0.696665 0.032 Uiso 1 1 calc R U . . .
H10B H 0.028897 0.293318 0.714087 0.032 Uiso 1 1 calc R U . . .
C11 C 0.42199(11) 0.79573(10) 0.55727(5) 0.01079(18) Uani 1 1 d . . . . .
C12 C 0.40813(12) 0.89081(10) 0.60349(5) 0.01268(19) Uani 1 1 d . . . . .
H12 H 0.441036 0.877155 0.650868 0.015 Uiso 1 1 calc R U . . .
C13 C 0.34528(12) 1.00857(10) 0.58094(6) 0.0145(2) Uani 1 1 d . . . . .
H13 H 0.338342 1.074640 0.613051 0.017 Uiso 1 1 calc R U . . .
C14 C 0.29411(12) 1.02813(10) 0.51283(6) 0.0138(2) Uani 1 1 d . . . . .
H14 H 0.250869 1.107455 0.498261 0.017 Uiso 1 1 calc R U . . .
C15 C 0.30502(11) 0.93113(10) 0.46381(5) 0.01112(18) Uani 1 1 d . . . . .
C16 C 0.25293(11) 0.95183(10) 0.39230(5) 0.01220(19) Uani 1 1 d . . . . .
C17 C 0.28194(12) 0.86282(11) 0.34488(5) 0.0138(2) Uani 1 1 d . . . . .
H17 H 0.252056 0.878057 0.297414 0.017 Uiso 1 1 calc R U . . .
C18 C 0.35586(12) 0.74932(11) 0.36682(6) 0.0143(2) Uani 1 1 d . . . . .
H18 H 0.377207 0.689726 0.333641 0.017 Uiso 1 1 calc R U . . .
C19 C 0.39766(12) 0.72296(10) 0.43492(5) 0.01245(19) Uani 1 1 d . . . . .
H19 H 0.442377 0.643691 0.448414 0.015 Uiso 1 1 calc R U . . .
C20 C 0.37448(11) 0.81346(10) 0.48535(5) 0.01025(18) Uani 1 1 d . . . . .
C21 C 0.02252(14) 1.05688(13) 0.38842(7) 0.0240(3) Uani 1 1 d . . . . .
H21A H -0.032854 0.995380 0.357334 0.036 Uiso 1 1 calc R U . . .
H21B H -0.024275 1.140561 0.381979 0.036 Uiso 1 1 calc R U . . .
H21C H 0.024324 1.029099 0.435846 0.036 Uiso 1 1 calc R U . . .
C22 C 0.17367(14) 1.10701(12) 0.30315(6) 0.0187(2) Uani 1 1 d . . . . .
H22A H 0.274874 1.113415 0.294488 0.028 Uiso 1 1 calc R U . . .
H22B H 0.126240 1.190364 0.296221 0.028 Uiso 1 1 calc R U . . .
H22C H 0.120377 1.045240 0.271502 0.028 Uiso 1 1 calc R U . . .
N1 N 0.38407(10) 0.53698(9) 0.57701(5) 0.01117(16) Uani 1 1 d . . . . .
H1 H 0.3742(18) 0.5081(17) 0.5354(9) 0.024(4) Uiso 1 1 d . . . . .
N2 N 0.17296(10) 1.06525(9) 0.37360(5) 0.01513(18) Uani 1 1 d . . . . .
O1 O 0.54260(9) 0.66769(8) 0.66343(4) 0.01504(16) Uani 1 1 d . . . . .
O2 O 0.61620(8) 0.61719(8) 0.55114(4) 0.01376(15) Uani 1 1 d . . . . .
S1 S 0.50335(3) 0.65063(2) 0.59084(2) 0.01044(7) Uani 1 1 d . . . . .

loop_
_atom_site_aniso_label
_atom_site_aniso_U_11
_atom_site_aniso_U_22
_atom_site_aniso_U_33
_atom_site_aniso_U_23
_atom_site_aniso_U_13
_atom_site_aniso_U_12
S1 0.01119(12) 0.01116(12) 0.00911(12) 0.00027(8) 0.00206(8) 0.00107(8)
O2 0.0115(3) 0.0161(4) 0.0144(4) 0.0000(3) 0.0042(3) 0.0022(3)
O1 0.0178(4) 0.0172(4) 0.0095(3) -0.0005(3) 0.0000(3) 0.0002(3)
N1 0.0131(4) 0.0113(4) 0.0099(4) -0.0008(3) 0.0041(3) -0.0004(3)
N2 0.0152(4) 0.0141(4) 0.0163(4) 0.0042(3) 0.0030(3) 0.0036(3)
C20 0.0104(4) 0.0101(4) 0.0107(4) 0.0000(3) 0.0028(3) -0.0001(3)
C16 0.0108(4) 0.0123(4) 0.0136(5) 0.0018(4) 0.0022(3) 0.0000(3)
C11 0.0112(4) 0.0109(4) 0.0108(4) 0.0003(3) 0.0032(3) 0.0004(3)
C15 0.0112(4) 0.0105(4) 0.0122(4) 0.0003(3) 0.0036(3) 0.0000(3)
C19 0.0142(4) 0.0111(4) 0.0121(5) -0.0008(3) 0.0023(4) 0.0015(4)
C12 0.0144(4) 0.0137(5) 0.0107(4) -0.0014(4) 0.0042(3) -0.0006(4)
C13 0.0176(5) 0.0119(5) 0.0151(5) -0.0033(4) 0.0062(4) -0.0006(4)
C14 0.0151(5) 0.0106(4) 0.0166(5) -0.0004(4) 0.0058(4) 0.0011(4)
C18 0.0160(5) 0.0148(5) 0.0123(5) -0.0025(4) 0.0024(4) 0.0014(4)
C6 0.0112(4) 0.0132(4) 0.0096(4) 0.0010(3) 0.0028(3) 0.0006(3)
C17 0.0148(5) 0.0157(5) 0.0108(4) 0.0004(4) 0.0013(4) 0.0004(4)
C1 0.0120(5) 0.0135(5) 0.0237(6) -0.0002(4) 0.0046(4) 0.0011(4)
C9 0.0204(5) 0.0125(5) 0.0184(5) -0.0005(4) 0.0068(4) -0.0025(4)
C7 0.0139(5) 0.0235(6) 0.0185(5) 0.0031(4) 0.0003(4) -0.0037(4)
C8 0.0199(5) 0.0163(5) 0.0211(6) 0.0021(4) 0.0058(4) -0.0048(4)
C22 0.0224(5) 0.0177(5) 0.0155(5) 0.0054(4) 0.0008(4) 0.0025(4)
C5 0.0129(5) 0.0405(7) 0.0102(5) 0.0055(5) 0.0017(4) -0.0025(5)
C10 0.0198(6) 0.0339(7) 0.0269(6) 0.0178(5) 0.0066(5) -0.0003(5)
C2 0.0128(5) 0.0199(5) 0.0303(6) -0.0023(5) 0.0077(4) 0.0002(4)
C21 0.0162(5) 0.0247(6) 0.0325(7) 0.0090(5) 0.0078(5) 0.0086(5)
C4 0.0162(5) 0.0557(9) 0.0103(5) 0.0074(5) 0.0023(4) -0.0073(6)
C3 0.0201(6) 0.0459(8) 0.0226(6) -0.0149(6) 0.0125(5) -0.0113(6)

loop_
_atom_type_symbol
_atom_type_description
_atom_type_scat_dispersion_real
_atom_type_scat_dispersion_imag
_atom_type_scat_source
C C 0.0033 0.0016 'International Tables Vol C Tables 4.2.6.8 and 6.1.1.4'
H H 0.0000 0.0000 'International Tables Vol C Tables 4.2.6.8 and 6.1.1.4'
N N 0.0061 0.0033 'International Tables Vol C Tables 4.2.6.8 and 6.1.1.4'
O O 0.0106 0.0060 'International Tables Vol C Tables 4.2.6.8 and 6.1.1.4'
S S 0.1246 0.1234 'International Tables Vol C Tables 4.2.6.8 and 6.1.1.4'

loop_
_geom_angle_atom_site_label_1
_geom_angle_atom_site_label_2
_geom_angle_atom_site_label_3
_geom_angle
_geom_angle_site_symmetry_1
_geom_angle_site_symmetry_3
O1 S1 O2 118.84(5) . .
O1 S1 N1 108.69(5) . .
O2 S1 N1 105.05(5) . .
O1 S1 C11 106.97(5) . .
O2 S1 C11 107.74(5) . .
N1 S1 C11 109.33(5) . .
C6 N1 S1 128.84(7) . .
C6 N1 H1 114.7(11) . .
S1 N1 H1 112.7(11) . .
C16 N2 C22 114.86(9) . .
C16 N2 C21 111.64(9) . .
C22 N2 C21 110.68(10) . .
C19 C20 C15 118.76(9) . .
C19 C20 C11 123.62(9) . .
C15 C20 C11 117.57(9) . .
C17 C16 N2 122.69(10) . .
C17 C16 C15 119.66(10) . .
N2 C16 C15 117.65(9) . .
C12 C11 C20 121.30(10) . .
C12 C11 S1 116.89(8) . .
C20 C11 S1 121.81(8) . .
C14 C15 C20 119.62(9) . .
C14 C15 C16 120.92(9) . .
C20 C15 C16 119.40(9) . .
C18 C19 C20 120.34(10) . .
C18 C19 H19 119.8 . .
C20 C19 H19 119.8 . .
C11 C12 C13 120.31(10) . .
C11 C12 H12 119.8 . .
C13 C12 H12 119.8 . .
C14 C13 C12 120.29(10) . .
C14 C13 H13 119.9 . .
C12 C13 H13 119.9 . .
C13 C14 C15 120.79(10) . .
C13 C14 H14 119.6 . .
C15 C14 H14 119.6 . .
C19 C18 C17 121.53(10) . .
C19 C18 H18 119.2 . .
C17 C18 H18 119.2 . .
N1 C6 C1 112.46(9) . .
N1 C6 C5 111.47(9) . .
C1 C6 C5 109.46(9) . .
N1 C6 C9 105.37(8) . .
C1 C6 C9 109.72(9) . .
C5 C6 C9 108.19(9) . .
C16 C17 C18 120.05(10) . .
C16 C17 H17 120.0 . .
C18 C17 H17 120.0 . .
C6 C1 C2 109.57(9) . .
C6 C1 H1A 109.8 . .
C2 C1 H1A 109.8 . .
C6 C1 H1B 109.8 . .
C2 C1 H1B 109.8 . .
H1A C1 H1B 108.2 . .
C8 C9 C6 110.06(9) . .
C8 C9 H9A 109.6 . .
C6 C9 H9A 109.6 . .
C8 C9 H9B 109.6 . .
C6 C9 H9B 109.6 . .
H9A C9 H9B 108.2 . .
C8 C7 C2 109.92(9) . .
C8 C7 H7A 109.7 . .
C2 C7 H7A 109.7 . .
C8 C7 H7B 109.7 . .
C2 C7 H7B 109.7 . .
H7A C7 H7B 108.2 . .
C7 C8 C10 109.37(10) . .
C7 C8 C9 109.63(10) . .
C10 C8 C9 109.43(10) . .
C7 C8 H8 109.5 . .
C10 C8 H8 109.5 . .
C9 C8 H8 109.5 . .
N2 C22 H22A 109.5 . .
N2 C22 H22B 109.5 . .
H22A C22 H22B 109.5 . .
N2 C22 H22C 109.5 . .
H22A C22 H22C 109.5 . .
H22B C22 H22C 109.5 . .
C6 C5 C4 109.51(9) . .
C6 C5 H5A 109.8 . .
C4 C5 H5A 109.8 . .
C6 C5 H5B 109.8 . .
C4 C5 H5B 109.8 . .
H5A C5 H5B 108.2 . .
C8 C10 C4 108.76(10) . .
C8 C10 H10A 109.9 . .
C4 C10 H10A 109.9 . .
C8 C10 H10B 109.9 . .
C4 C10 H10B 109.9 . .
H10A C10 H10B 108.3 . .
C7 C2 C3 109.03(11) . .
C7 C2 C1 110.02(10) . .
C3 C2 C1 109.20(10) . .
C7 C2 H2 109.5 . .
C3 C2 H2 109.5 . .
C1 C2 H2 109.5 . .
N2 C21 H21A 109.5 . .
N2 C21 H21B 109.5 . .
H21A C21 H21B 109.5 . .
N2 C21 H21C 109.5 . .
H21A C21 H21C 109.5 . .
H21B C21 H21C 109.5 . .
C3 C4 C10 109.74(11) . .
C3 C4 C5 109.52(12) . .
C10 C4 C5 110.08(11) . .
C3 C4 H4 109.2 . .
C10 C4 H4 109.2 . .
C5 C4 H4 109.2 . .
C4 C3 C2 109.24(10) . .
C4 C3 H3A 109.8 . .
C2 C3 H3A 109.8 . .
C4 C3 H3B 109.8 . .
C2 C3 H3B 109.8 . .
H3A C3 H3B 108.3 . .

loop_
_geom_bond_atom_site_label_1
_geom_bond_atom_site_label_2
_geom_bond_distance
_geom_bond_site_symmetry_2
S1 O1 1.4364(8) .
S1 O2 1.4441(8) .
S1 N1 1.6205(10) .
S1 C11 1.7829(11) .
N1 C6 1.4883(13) .
N1 H1 0.870(17) .
N2 C16 1.4215(14) .
N2 C22 1.4620(15) .
N2 C21 1.4690(15) .
C20 C19 1.4187(14) .
C20 C15 1.4281(14) .
C20 C11 1.4340(14) .
C16 C17 1.3804(15) .
C16 C15 1.4379(14) .
C11 C12 1.3740(14) .
C15 C14 1.4215(15) .
C19 C18 1.3704(15) .
C19 H19 0.9500 .
C12 C13 1.4102(15) .
C12 H12 0.9500 .
C13 C14 1.3721(15) .
C13 H13 0.9500 .
C14 H14 0.9500 .
C18 C17 1.4097(15) .
C18 H18 0.9500 .
C6 C1 1.5322(15) .
C6 C5 1.5348(15) .
C6 C9 1.5393(15) .
C17 H17 0.9500 .
C1 C2 1.5408(16) .
C1 H1A 0.9900 .
C1 H1B 0.9900 .
C9 C8 1.5386(16) .
C9 H9A 0.9900 .
C9 H9B 0.9900 .
C7 C8 1.5264(17) .
C7 C2 1.5292(17) .
C7 H7A 0.9900 .
C7 H7B 0.9900 .
C8 C10 1.5310(18) .
C8 H8 1.0000 .
C22 H22A 0.9800 .
C22 H22B 0.9800 .
C22 H22C 0.9800 .
C5 C4 1.5400(17) .
C5 H5A 0.9900 .
C5 H5B 0.9900 .
C10 C4 1.533(2) .
C10 H10A 0.9900 .
C10 H10B 0.9900 .
C2 C3 1.534(2) .
C2 H2 1.0000 .
C21 H21A 0.9800 .
C21 H21B 0.9800 .
C21 H21C 0.9800 .
C4 C3 1.532(2) .
C4 H4 1.0000 .
C3 H3A 0.9900 .
C3 H3B 0.9900 .

loop_
_geom_hbond_atom_site_label_D
_geom_hbond_atom_site_label_H
_geom_hbond_atom_site_label_A
_geom_hbond_distance_DH
_geom_hbond_distance_HA
_geom_hbond_distance_DA
_geom_hbond_angle_DHA
_geom_hbond_site_symmetry_A
_geom_hbond_publ_flag
C5 H5A O1 0.99 2.38 2.9994(15) 119.8 . yes
N1 H1 O2 0.870(17) 2.171(18) 3.0080(12) 161.3(16) 3_666 yes

loop_
_geom_torsion_atom_site_label_1
_geom_torsion_atom_site_label_2
_geom_torsion_atom_site_label_3
_geom_torsion_atom_site_label_4
_geom_torsion
_geom_torsion_site_symmetry_1
_geom_torsion_site_symmetry_2
_geom_torsion_site_symmetry_3
_geom_torsion_site_symmetry_4
O1 S1 N1 C6 39.24(10) . . . .
O2 S1 N1 C6 167.42(9) . . . .
C11 S1 N1 C6 -77.19(10) . . . .
C22 N2 C16 C17 -23.28(15) . . . .
C21 N2 C16 C17 103.77(13) . . . .
C22 N2 C16 C15 156.54(10) . . . .
C21 N2 C16 C15 -76.41(13) . . . .
C19 C20 C11 C12 174.30(10) . . . .
C15 C20 C11 C12 -3.27(15) . . . .
C19 C20 C11 S1 -5.01(14) . . . .
C15 C20 C11 S1 177.42(8) . . . .
O1 S1 C11 C12 -1.64(10) . . . .
O2 S1 C11 C12 -130.47(8) . . . .
N1 S1 C11 C12 115.88(9) . . . .
O1 S1 C11 C20 177.70(8) . . . .
O2 S1 C11 C20 48.87(10) . . . .
N1 S1 C11 C20 -64.78(9) . . . .
C19 C20 C15 C14 -173.65(10) . . . .
C11 C20 C15 C14 4.04(14) . . . .
C19 C20 C15 C16 3.60(15) . . . .
C11 C20 C15 C16 -178.71(9) . . . .
C17 C16 C15 C14 171.54(10) . . . .
N2 C16 C15 C14 -8.28(15) . . . .
C17 C16 C15 C20 -5.67(15) . . . .
N2 C16 C15 C20 174.51(9) . . . .
C15 C20 C19 C18 0.94(15) . . . .
C11 C20 C19 C18 -176.60(10) . . . .
C20 C11 C12 C13 0.47(16) . . . .
S1 C11 C12 C13 179.81(8) . . . .
C11 C12 C13 C14 1.62(16) . . . .
C12 C13 C14 C15 -0.78(16) . . . .
C20 C15 C14 C13 -2.12(16) . . . .
C16 C15 C14 C13 -179.33(10) . . . .
C20 C19 C18 C17 -3.56(17) . . . .
S1 N1 C6 C1 63.67(12) . . . .
S1 N1 C6 C5 -59.71(13) . . . .
S1 N1 C6 C9 -176.84(8) . . . .
N2 C16 C17 C18 -177.01(10) . . . .
C15 C16 C17 C18 3.17(16) . . . .
C19 C18 C17 C16 1.47(17) . . . .
N1 C6 C1 C2 175.64(9) . . . .
C5 C6 C1 C2 -59.87(12) . . . .
C9 C6 C1 C2 58.71(12) . . . .
N1 C6 C9 C8 179.79(9) . . . .
C1 C6 C9 C8 -58.91(12) . . . .
C5 C6 C9 C8 60.46(12) . . . .
C2 C7 C8 C10 60.69(13) . . . .
C2 C7 C8 C9 -59.29(13) . . . .
C6 C9 C8 C7 59.01(12) . . . .
C6 C9 C8 C10 -60.93(13) . . . .
N1 C6 C5 C4 -175.38(11) . . . .
C1 C6 C5 C4 59.56(14) . . . .
C9 C6 C5 C4 -59.97(13) . . . .
C7 C8 C10 C4 -60.33(13) . . . .
C9 C8 C10 C4 59.77(13) . . . .
C8 C7 C2 C3 -60.11(12) . . . .
C8 C7 C2 C1 59.63(13) . . . .
C6 C1 C2 C7 -59.25(13) . . . .
C6 C1 C2 C3 60.38(13) . . . .
C8 C10 C4 C3 60.57(13) . . . .
C8 C10 C4 C5 -60.04(14) . . . .
C6 C5 C4 C3 -59.96(14) . . . .
C6 C5 C4 C10 60.77(14) . . . .
C10 C4 C3 C2 -60.48(13) . . . .
C5 C4 C3 C2 60.46(13) . . . .
C7 C2 C3 C4 59.69(13) . . . .
C1 C2 C3 C4 -60.55(13) . . . .
